data_1559658
loop_
_publ_author_name
'Ni, Fan'
'Huang, Chih-Wei'
'Tang, Yukun'
'Chen, Zhanxiang'
'Wu, Yaxun'
'Xia, Shengpeng'
'Cao, Xiaosong'
'Hsu, Jung-Hsien'
'Lee, Wei-Kai'
'Zheng, Kailu'
'Huang, Zhongyan'
'Wu, Chung-Chih'
'Yang, Chuluo'

_publ_section_title
;
 Integrating molecular rigidity and chirality into thermally activated
 delayed fluorescence emitters for highly efficient sky-blue and orange
 circularly polarized electroluminescence
;
_journal_issue 2
_journal_name_full 'Materials Horizons'
_journal_page_first 547
_journal_page_last 555
_journal_paper_doi 10.1039/D0MH01521K
_journal_volume 8
_journal_year 2021
_chemical_absolute_configuration unk
_chemical_formula_moiety 'C41 H28 N4'
_chemical_formula_sum 'C41 H28 N4'
_chemical_formula_weight 576.67
_space_group_crystal_system monoclinic
_space_group_IT_number 4
_space_group_name_Hall 'P 2yb'
_space_group_name_H-M_alt 'P 1 21 1'
_atom_sites_solution_hydrogens geom
_atom_sites_solution_primary dual
_audit_creation_date 2019-06-05
_audit_creation_method
;
Olex2 1.2
(compiled 2018.05.29 svn.r3508 for OlexSys, GUI svn.r5506)
;
_audit_update_record
;
2019-12-13 deposited with the CCDC.	2020-10-30 downloaded from the CCDC.
;
_cell_angle_alpha 90
_cell_angle_beta 103.8957(18)
_cell_angle_gamma 90
_cell_formula_units_Z 8
_cell_length_a 17.0490(3)
_cell_length_b 14.1638(2)
_cell_length_c 25.7784(4)
_cell_measurement_reflns_used 15089
_cell_measurement_temperature 100.00(10)
_cell_measurement_theta_max 73.2850
_cell_measurement_theta_min 2.6280
_cell_volume 6042.76(17)
_computing_cell_refinement 'CrysAlisPro 1.171.38.43f (Rigaku OD, 2015)'
_computing_data_collection 'CrysAlisPro 1.171.38.43f (Rigaku OD, 2015)'
_computing_data_reduction 'CrysAlisPro 1.171.38.43f (Rigaku OD, 2015)'
_computing_molecular_graphics 'Olex2 (Dolomanov et al., 2009)'
_computing_publication_material 'Olex2 (Dolomanov et al., 2009)'
_computing_structure_refinement 'ShelXL (Sheldrick, 2015)'
_computing_structure_solution 'ShelXT (Sheldrick, 2015)'
_diffrn_ambient_environment N~2~
_diffrn_ambient_temperature 100.00(10)
_diffrn_detector 'CCD plate'
_diffrn_detector_area_resol_mean 5.2684
_diffrn_detector_type AtlasS2
_diffrn_measured_fraction_theta_full 1.000
_diffrn_measured_fraction_theta_max 0.978
_diffrn_measurement_details
;
List of Runs (angles in degrees, time in seconds):

  # Type    Start    End  Width  t~exp~   \w     \q     \k     \f   Frames
#--------------------------------------------------------------------------
  1  \w    -66.00  25.00   1.00    2.00    --  -40.98  38.00 -60.00   91
  2  \w     43.00  71.00   1.00    2.00    --   40.98-125.00-180.00   28
  3  \w     31.00 127.00   1.00    3.00    --  106.95 -77.00-180.00   96
  4  \w     95.00 178.00   1.00    3.00    --  106.95  45.00 -60.00   83
  5  \w    132.00 177.00   1.00    3.00    --  106.95  61.00-180.00   45
  6  \w     82.00 123.00   1.00    3.00    --  106.95  61.00-180.00   41
  7  \w     55.00 115.00   1.00    3.00    --  106.95 -45.00  30.00   60
  8  \w    122.00 163.00   1.00    6.00    --  106.95  30.00  60.00   41
  9  \w    148.00 177.00   1.00    6.00    --  106.95 125.00  90.00   29
 10  \w     52.00  95.00   1.00    3.00    --   40.98-125.00  30.00   43
 11  \w     37.00  92.00   1.00    6.00    --  106.95-125.00 120.00   55
 12  \w   -115.00 -16.00   1.00    3.00    --  -40.98 -38.00 120.00   99
 13  \w    -85.00 -30.00   1.00    3.00    --  -41.23 -38.00  30.00   55
 14  \w     22.00  48.00   1.00    3.00    --   41.23  38.00-180.00   26
 15  \w     12.00  76.00   1.00    3.00    --   41.23 -99.00 -30.00   64
 16  \w      3.00  49.00   1.00    5.00    --   41.23 -99.00 150.00   46
 17  \w     52.00  78.00   1.00    5.00    --   41.23 -99.00 150.00   26
 18  \w     78.00 111.00   1.00   10.00    --  106.95  61.00  60.00   33
 19  \w     85.00 154.00   1.00   10.00    --  106.95  45.00 120.00   69
 20  \w     75.00 176.00   1.00   16.00    --  106.95  77.00   0.00  101
 21  \w    151.00 176.00   1.00   16.00    --  106.95  77.00  30.00   25
 22  \w    148.00 174.00   1.00   16.00    --  106.95  61.00  90.00   26
;
_diffrn_measurement_device 'four-circle diffractometer'
_diffrn_measurement_device_type 'SuperNova, Dual, Cu at zero, AtlasS2'
_diffrn_measurement_method '\w scans'
_diffrn_orient_matrix_type 'CrysAlisPro convention (1999,Acta A55,543-557)'
_diffrn_orient_matrix_UB_11 0.0416554000
_diffrn_orient_matrix_UB_12 -0.0254864000
_diffrn_orient_matrix_UB_13 -0.0449392000
_diffrn_orient_matrix_UB_21 0.0589277000
_diffrn_orient_matrix_UB_22 -0.0649485000
_diffrn_orient_matrix_UB_23 0.0387208000
_diffrn_orient_matrix_UB_31 -0.0587804000
_diffrn_orient_matrix_UB_32 -0.0834370000
_diffrn_orient_matrix_UB_33 -0.0165844000
_diffrn_radiation_monochromator mirror
_diffrn_radiation_probe x-ray
_diffrn_radiation_type CuK\a
_diffrn_radiation_wavelength 1.54184
_diffrn_reflns_av_R_equivalents 0.0355
_diffrn_reflns_av_unetI/netI 0.0509
_diffrn_reflns_Laue_measured_fraction_full 1.000
_diffrn_reflns_Laue_measured_fraction_max 0.978
_diffrn_reflns_limit_h_max 19
_diffrn_reflns_limit_h_min -21
_diffrn_reflns_limit_k_max 16
_diffrn_reflns_limit_k_min -17
_diffrn_reflns_limit_l_max 31
_diffrn_reflns_limit_l_min -31
_diffrn_reflns_number 41719
_diffrn_reflns_point_group_measured_fraction_full 0.955
_diffrn_reflns_point_group_measured_fraction_max 0.917
_diffrn_reflns_theta_full 67.684
_diffrn_reflns_theta_max 73.982
_diffrn_reflns_theta_min 2.670
_diffrn_source 'micro-focus sealed X-ray tube'
_diffrn_source_type 'SuperNova (Cu) X-ray Source'
_exptl_absorpt_coefficient_mu 0.582
_exptl_absorpt_correction_T_max 1.00000
_exptl_absorpt_correction_T_min 0.90580
_exptl_absorpt_correction_type multi-scan
_exptl_absorpt_process_details
;
CrysAlisPro 1.171.38.43f (Rigaku Oxford Diffraction, 2015)
Empirical absorption correction using spherical harmonics,
 implemented in SCALE3 ABSPACK scaling algorithm.
;
_exptl_crystal_colour colourless
_exptl_crystal_colour_primary colourless
_exptl_crystal_density_diffrn 1.268
_exptl_crystal_description block
_exptl_crystal_F_000 2416
_exptl_crystal_size_max 0.12
_exptl_crystal_size_mid 0.1
_exptl_crystal_size_min 0.08
_refine_diff_density_max 0.141
_refine_diff_density_min -0.183
_refine_diff_density_rms 0.038
_refine_ls_abs_structure_details
;
 Flack x determined using 7301 quotients [(I+)-(I-)]/[(I+)+(I-)]
 (Parsons, Flack and Wagner, Acta Cryst. B69 (2013) 249-259).
;
_refine_ls_abs_structure_Flack 0.1(2)
_refine_ls_extinction_method none
_refine_ls_goodness_of_fit_ref 1.017
_refine_ls_hydrogen_treatment constr
_refine_ls_matrix_type full
_refine_ls_number_parameters 1625
_refine_ls_number_reflns 22475
_refine_ls_number_restraints 1
_refine_ls_restrained_S_all 1.017
_refine_ls_R_factor_all 0.0519
_refine_ls_R_factor_gt 0.0418
_refine_ls_shift/su_max 0.000
_refine_ls_shift/su_mean 0.000
_refine_ls_structure_factor_coef Fsqd
_refine_ls_weighting_details 'w=1/[\s^2^(Fo^2^)+(0.0481P)^2^] where P=(Fo^2^+2Fc^2^)/3'
_refine_ls_weighting_scheme calc
_refine_ls_wR_factor_gt 0.0948
_refine_ls_wR_factor_ref 0.1010
_reflns_Friedel_coverage 0.798
_reflns_Friedel_fraction_full 0.906
_reflns_Friedel_fraction_max 0.850
_reflns_number_gt 19484
_reflns_number_total 22475
_reflns_threshold_expression 'I > 2\s(I)'
_cod_data_source_file d0mh01521k2.cif
_cod_data_source_block 05a
_cod_depositor_comments 'Adding full bibliography for 1559658.cif.'
_cod_original_cell_volume 6042.75(18)
_cod_database_code 1559658
_shelx_shelxl_version_number 2018/3
_shelx_space_group_comment
;
The symmetry employed for this shelxl refinement is uniquely defined
by the following loop, which should always be used as a source of
symmetry information in preference to the above space-group names.
They are only intended as comments.
;
_reflns_odcompleteness_completeness 99.99
_reflns_odcompleteness_iscentric 1
_reflns_odcompleteness_theta 66.97
_olex2_refinement_description
;
1. Fixed Uiso
 At 1.2 times of:
  All C(H) groups
 At 1.5 times of:
  All C(H,H,H) groups
2.a Aromatic/amide H refined with riding coordinates:
 C00X(H00X), C011(H011), C8(H8), C20(H20), C01C(H01C), C23(H23), C01F(H01F),
 C01H(H01H), C5(H5), C01O(H01O), C01P(H01P), C2(H2), C6(H6), C01W(H01W),
 C10(H10), C024(H024), C22(H22), C027(H027), C028(H028), C02B(H02B), C21(H21),
 C02D(H02D), C02E(H02E), C02F(H02F), C9(H9), C02J(H02J), C02K(H02K), C02L(H02L),
  C02M(H02M), C02N(H02N), C02O(H02O), C02P(H02P), C02S(H02S), C02T(H02T),
 C02W(H02W), C3(H3), C02Z(H02Z), C031(H031), C034(H034), C035(H035), C036(H036),
  C037(H037), C29(H29), C039(H039), C03A(H03A), C16(H16), C03D(H03H), C15(H15),
 C03G(H03K), C03H(H03I), C03I(H03J), C03J(H03L), C33(H33), C03M(H03M),
 C03N(H03N), C03O(H03O), C36(H36), C03Q(H03Q), C03R(H03R), C03S(H03S),
 C03T(H03T), C18(H18), C03V(H03V), C03W(H03W), C03X(H03X), C03Y(H03Y),
 C03Z(H03Z), C040(H040), C041(H041), C044(H044), C045(H045), C046(H046),
 C047(H047), C40(H40), C37(H37), C04B(H04B), C17(H17), C38(H38), C04F(H04F),
 C04G(H04G), C04H(H04H), C04I(H04I), C04J(H04J), C04K(H04K), C32(H32), C39(H39),
  C04N(H04N), C04O(H04O), C30(H30), C04Q(H04Q), C04R(H04R), C04S(H04S),
 C31(H31), C04U(H04U), C04V(H04V), C04W(H04W), C04X(H04X), C04Y(H04Y),
 C04Z(H04Z), C050(H050)
2.b Idealised Me refined as rotating group:
 C25(H25A,H25B,H25C), C032(H03E,H03F,H03G), C03K(H03B,H03C,H03D), C049(H04A,
 H04C,H04D)
;
_olex2_submission_special_instructions 'No special instructions were received'
_oxdiff_exptl_absorpt_empirical_details
;
Empirical correction (ABSPACK) includes:
- Absorption correction using spherical harmonics
- Frame scaling
;
_oxdiff_exptl_absorpt_empirical_full_max 1.549
_oxdiff_exptl_absorpt_empirical_full_min 0.793

loop_
_space_group_symop_operation_xyz
'x, y, z'
'-x, y+1/2, -z'

loop_
_atom_site_label
_atom_site_type_symbol
_atom_site_fract_x
_atom_site_fract_y
_atom_site_fract_z
_atom_site_U_iso_or_equiv
_atom_site_adp_type
_atom_site_occupancy
_atom_site_site_symmetry_order
_atom_site_calc_flag
_atom_site_refinement_flags_posn
_atom_site_refinement_flags_adp
_atom_site_refinement_flags_occupancy
_atom_site_disorder_assembly
_atom_site_disorder_group
N2 N 0.89026(14) 0.14616(17) -0.03242(9) 0.0248(5) Uani 1 1 d . . . . .
N3 N 0.93320(13) 0.15555(17) -0.11354(9) 0.0251(5) Uani 1 1 d . . . . .
N003 N 1.01511(14) 0.39900(17) -0.06875(9) 0.0243(5) Uani 1 1 d . . . . .
N004 N 0.94016(14) 0.37766(17) 0.16468(8) 0.0248(5) Uani 1 1 d . . . . .
N005 N 0.87199(14) 0.38897(17) -0.09050(9) 0.0248(5) Uani 1 1 d . . . . .
N4 N 1.27810(13) 0.16911(17) 0.05270(9) 0.0246(5) Uani 1 1 d . . . . .
N007 N 0.59733(14) 0.65647(18) 0.65589(9) 0.0273(5) Uani 1 1 d . . . . .
N008 N 0.66146(14) 0.63229(18) 0.58486(9) 0.0280(5) Uani 1 1 d . . . . .
N1 N 0.79321(13) 0.14540(17) -0.11594(9) 0.0261(5) Uani 1 1 d . . . . .
N00A N 0.57868(14) 0.67185(17) 0.32989(9) 0.0259(5) Uani 1 1 d . . . . .
N00B N 0.51863(14) 0.64892(17) 0.56619(9) 0.0262(5) Uani 1 1 d . . . . .
N00C N 0.94159(14) 0.39771(17) -0.15946(9) 0.0258(5) Uani 1 1 d . . . . .
N00D N 0.19756(15) 0.86586(18) 0.45546(9) 0.0296(5) Uani 1 1 d . . . . .
N00E N 0.53315(15) 0.90258(18) 0.63134(9) 0.0289(5) Uani 1 1 d . . . . .
N00F N 0.58054(15) 0.88189(19) 0.55269(9) 0.0306(5) Uani 1 1 d . . . . .
N00G N 0.67349(15) 0.88332(19) 0.63784(9) 0.0308(5) Uani 1 1 d . . . . .
C26 C 0.94663(16) 0.15302(19) -0.06009(10) 0.0230(5) Uani 1 1 d . . . . .
C00I C 0.45323(17) 0.6771(2) 0.63789(11) 0.0252(6) Uani 1 1 d . . . . .
C00J C 0.93256(16) 0.29858(19) 0.24411(10) 0.0227(5) Uani 1 1 d . . . . .
C34 C 0.85473(16) 0.1489(2) -0.13958(10) 0.0242(5) Uani 1 1 d . . . . .
C19 C 1.40501(17) 0.0798(2) 0.08162(10) 0.0241(5) Uani 1 1 d . . . . .
C00M C 0.92690(16) 0.2928(2) 0.18953(11) 0.0232(5) Uani 1 1 d . . . . .
C00N C 0.52707(16) 0.6588(2) 0.61891(11) 0.0249(5) Uani 1 1 d . . . . .
C00O C 0.66276(17) 0.6410(2) 0.63689(11) 0.0267(6) Uani 1 1 d . . . . .
C00P C 0.94405(16) 0.39189(19) -0.05563(10) 0.0227(5) Uani 1 1 d . . . . .
C27 C 0.81379(16) 0.14540(19) -0.06252(11) 0.0251(5) Uani 1 1 d . . . . .
C00R C 0.94426(16) 0.3854(2) 0.00190(10) 0.0229(5) Uani 1 1 d . . . . .
C00S C 0.58189(17) 0.6543(2) 0.38537(11) 0.0261(6) Uani 1 1 d . . . . .
C14 C 1.52549(17) 0.1870(2) 0.13340(10) 0.0256(6) Uani 1 1 d . . . . .
C00U C 1.01062(16) 0.39885(19) -0.12141(10) 0.0240(5) Uani 1 1 d . . . . .
C00V C 0.94132(16) 0.3778(2) 0.10917(10) 0.0246(5) Uani 1 1 d . . . . .
C00W C 0.91754(16) 0.4627(2) 0.18697(11) 0.0242(6) Uani 1 1 d . . . . .
C00X C 0.87243(17) 0.3551(2) 0.07005(11) 0.0254(6) Uani 1 1 d . . . . .
H00X H 0.825298 0.337461 0.079659 0.031 Uiso 1 1 calc R . . . .
C4 C 1.03243(16) 0.15929(19) -0.02980(10) 0.0233(5) Uani 1 1 d . . . . .
C13 C 1.43572(16) 0.1624(2) 0.11800(10) 0.0230(5) Uani 1 1 d . . . . .
C12 C 1.40192(16) 0.24837(19) 0.08658(10) 0.0225(5) Uani 1 1 d . . . . .
C011 C 0.88573(16) 0.1308(2) 0.19488(11) 0.0272(6) Uani 1 1 d . . . . .
H011 H 0.872342 0.072823 0.178191 0.033 Uiso 1 1 calc R . . . .
C012 C 1.08707(17) 0.3991(2) -0.13858(11) 0.0264(6) Uani 1 1 d . . . . .
C7 C 1.32318(17) 0.25339(19) 0.05660(10) 0.0234(5) Uani 1 1 d . . . . .
C8 C 1.29793(18) 0.3398(2) 0.03143(11) 0.0278(6) Uani 1 1 d . . . . .
H8 H 1.244275 0.348548 0.013338 0.033 Uiso 1 1 calc R . . . .
C015 C 0.87428(17) 0.3944(2) -0.14215(10) 0.0251(6) Uani 1 1 d . . . . .
C016 C 0.57072(16) 0.7907(2) 0.25929(11) 0.0244(6) Uani 1 1 d . . . . .
C017 C 0.90899(16) 0.2262(2) 0.27309(11) 0.0239(5) Uani 1 1 d . . . . .
C20 C 1.45039(17) 0.0013(2) 0.07530(11) 0.0284(6) Uani 1 1 d . . . . .
H20 H 1.504852 -0.000849 0.092759 0.034 Uiso 1 1 calc R . . . .
C019 C 0.79578(17) 0.3974(2) -0.18249(11) 0.0268(6) Uani 1 1 d . . . . .
C01A C 0.63380(16) 0.6323(2) 0.16459(11) 0.0267(6) Uani 1 1 d . . . . .
C01B C 1.53734(17) 0.2802(2) 0.11701(11) 0.0270(6) Uani 1 1 d . . . . .
C01C C 0.90513(16) 0.2057(2) 0.16496(11) 0.0255(6) Uani 1 1 d . . . . .
H01C H 0.903545 0.197559 0.128924 0.031 Uiso 1 1 calc R . . . .
C01D C 0.93783(16) 0.3598(2) 0.32831(10) 0.0241(6) Uani 1 1 d . . . . .
C23 C 1.28886(17) 0.0068(2) 0.02190(11) 0.0276(6) Uani 1 1 d . . . . .
H23 H 1.234417 0.008056 0.004335 0.033 Uiso 1 1 calc R . . . .
C01F C 0.37688(17) 0.6577(2) 0.60542(11) 0.0277(6) Uani 1 1 d . . . . .
H01F H 0.372078 0.632614 0.571453 0.033 Uiso 1 1 calc R . . . .
C01G C 0.16979(18) 0.7709(2) 0.44793(11) 0.0283(6) Uani 1 1 d . . . . .
C01H C 0.88876(17) 0.5399(2) 0.15450(11) 0.0272(6) Uani 1 1 d . . . . .
H01H H 0.886566 0.537239 0.118136 0.033 Uiso 1 1 calc R . . . .
C1 C 1.19412(16) 0.1690(2) 0.02469(11) 0.0251(6) Uani 1 1 d . . . . .
C5 C 1.09069(16) 0.18779(19) -0.05607(10) 0.0238(5) Uani 1 1 d . . . . .
H5 H 1.075302 0.204030 -0.092044 0.029 Uiso 1 1 calc R . . . .
C01K C 0.91332(16) 0.2649(2) 0.32699(11) 0.0244(5) Uani 1 1 d . . . . .
C01L C 0.92255(16) 0.4682(2) 0.24264(11) 0.0236(5) Uani 1 1 d . . . . .
C01M C 0.65514(18) 0.8761(2) 0.58434(11) 0.0285(6) Uani 1 1 d . . . . .
C01N C 0.57338(16) 0.7677(2) 0.31305(11) 0.0252(6) Uani 1 1 d . . . . .
C01O C 0.89507(18) 0.5493(2) 0.26272(11) 0.0280(6) Uani 1 1 d . . . . .
H01O H 0.896553 0.552602 0.298976 0.034 Uiso 1 1 calc R . . . .
C01P C 0.89728(17) 0.2229(2) 0.37206(11) 0.0277(6) Uani 1 1 d . . . . .
H01P H 0.881945 0.159849 0.371445 0.033 Uiso 1 1 calc R . . . .
C2 C 1.13668(17) 0.1419(2) 0.05168(11) 0.0275(6) Uani 1 1 d . . . . .
H2 H 1.152234 0.126771 0.087809 0.033 Uiso 1 1 calc R . . . .
C01R C 0.61502(17) 0.60803(19) 0.30075(11) 0.0256(6) Uani 1 1 d . . . . .
C01S C 0.58724(16) 0.7130(2) 0.16800(11) 0.0252(6) Uani 1 1 d . . . . .
C01T C 0.55808(16) 0.71005(19) 0.21966(11) 0.0237(5) Uani 1 1 d . . . . .
C01U C 0.62698(18) 0.9070(2) 0.71844(11) 0.0291(6) Uani 1 1 d . . . . .
C6 C 1.17135(16) 0.1923(2) -0.02930(11) 0.0248(6) Uani 1 1 d . . . . .
H6 H 1.210053 0.210744 -0.047254 0.030 Uiso 1 1 calc R . . . .
C01W C 0.37448(18) 0.8850(2) 0.57150(11) 0.0291(6) Uani 1 1 d . . . . .
H01W H 0.385690 0.883943 0.608628 0.035 Uiso 1 1 calc R . . . .
C24 C 1.32323(17) 0.08431(19) 0.05261(10) 0.0238(5) Uani 1 1 d . . . . .
C10 C 1.43532(19) 0.4023(2) 0.05961(11) 0.0297(6) Uani 1 1 d . . . . .
H10 H 1.472347 0.450182 0.058891 0.036 Uiso 1 1 calc R . . . .
C01Z C 0.61077(17) 0.8977(2) 0.65943(11) 0.0271(6) Uani 1 1 d . . . . .
C020 C 0.60682(16) 0.62871(19) 0.24755(11) 0.0238(5) Uani 1 1 d . . . . .
C021 C 0.58801(16) 0.6387(2) 0.55133(10) 0.0249(6) Uani 1 1 d . . . . .
C022 C 0.58527(17) 0.6392(2) 0.49344(11) 0.0256(6) Uani 1 1 d . . . . .
C023 C 0.27908(17) 0.8805(2) 0.48654(11) 0.0290(6) Uani 1 1 d . . . . .
C024 C 0.65687(17) 0.6485(2) 0.47694(11) 0.0280(6) Uani 1 1 d . . . . .
H024 H 0.706071 0.648932 0.502183 0.034 Uiso 1 1 calc R . . . .
C025 C 0.06230(18) 0.9170(2) 0.42455(11) 0.0299(6) Uani 1 1 d . . . . .
C22 C 1.33496(18) -0.0719(2) 0.01731(12) 0.0299(6) Uani 1 1 d . . . . .
H22 H 1.311504 -0.123148 -0.003228 0.036 Uiso 1 1 calc R . . . .
C027 C 0.30844(18) 0.6756(2) 0.62357(12) 0.0318(6) Uani 1 1 d . . . . .
H027 H 0.257763 0.661083 0.602120 0.038 Uiso 1 1 calc R . . . .
C028 C 0.66100(19) 0.5290(2) 0.32152(12) 0.0305(6) Uani 1 1 d . . . . .
H028 H 0.666525 0.511307 0.356961 0.037 Uiso 1 1 calc R . . . .
C029 C 0.96083(16) 0.3848(2) 0.27636(10) 0.0240(5) Uani 1 1 d . . . . .
C11 C 1.45889(18) 0.3179(2) 0.08650(11) 0.0260(6) Uani 1 1 d . . . . .
C02B C 0.90449(17) 0.2768(2) 0.41822(11) 0.0303(6) Uani 1 1 d . . . . .
H02B H 0.893259 0.249559 0.448461 0.036 Uiso 1 1 calc R . . . .
C21 C 1.41616(18) -0.0742(2) 0.04341(12) 0.0319(6) Uani 1 1 d . . . . .
H21 H 1.447636 -0.126124 0.039573 0.038 Uiso 1 1 calc R . . . .
C02D C 0.87433(16) 0.35882(19) 0.01654(10) 0.0240(5) Uani 1 1 d . . . . .
H02D H 0.828343 0.343344 -0.009674 0.029 Uiso 1 1 calc R . . . .
C02E C 0.92817(18) 0.3702(2) 0.41948(11) 0.0308(6) Uani 1 1 d . . . . .
H02E H 0.932131 0.405522 0.450425 0.037 Uiso 1 1 calc R . . . .
C02F C 0.45943(17) 0.7164(2) 0.68846(11) 0.0275(6) Uani 1 1 d . . . . .
H02F H 0.510074 0.729286 0.710432 0.033 Uiso 1 1 calc R . . . .
C28 C 0.74804(17) 0.1455(2) -0.03444(12) 0.0282(6) Uani 1 1 d . . . . .
C35 C 0.83556(17) 0.1446(2) -0.19877(11) 0.0277(6) Uani 1 1 d . . . . .
C9 C 1.35379(19) 0.4121(2) 0.03374(11) 0.0307(6) Uani 1 1 d . . . . .
H9 H 1.336145 0.469381 0.017401 0.037 Uiso 1 1 calc R . . . .
C02J C 1.01369(17) 0.4070(2) 0.04152(11) 0.0269(6) Uani 1 1 d . . . . .
H02J H 1.061107 0.423851 0.032028 0.032 Uiso 1 1 calc R . . . .
C02K C 0.86338(17) 0.6206(2) 0.17605(11) 0.0285(6) Uani 1 1 d . . . . .
H02K H 0.844776 0.672040 0.154091 0.034 Uiso 1 1 calc R . . . .
C02L C 0.88563(16) 0.1395(2) 0.24889(11) 0.0265(6) Uani 1 1 d . . . . .
H02L H 0.870587 0.089545 0.267819 0.032 Uiso 1 1 calc R . . . .
C02M C 0.51168(17) 0.6352(2) 0.45526(11) 0.0299(6) Uani 1 1 d . . . . .
H02M H 0.463585 0.628155 0.465867 0.036 Uiso 1 1 calc R . . . .
C02N C 0.56925(18) 0.9339(2) 0.33362(13) 0.0337(7) Uani 1 1 d . . . . .
H02N H 0.566287 0.981286 0.358023 0.040 Uiso 1 1 calc R . . . .
C02O C 1.08648(19) 0.3836(2) -0.19234(11) 0.0305(6) Uani 1 1 d . . . . .
H02O H 1.037749 0.373510 -0.217170 0.037 Uiso 1 1 calc R . . . .
C02P C 0.94617(18) 0.4121(2) 0.37476(11) 0.0294(6) Uani 1 1 d . . . . .
H02P H 0.963609 0.474460 0.376103 0.035 Uiso 1 1 calc R . . . .
C25 C 1.40463(17) 0.1545(2) 0.16966(10) 0.0281(6) Uani 1 1 d . . . . .
H25A H 1.347137 0.145529 0.160332 0.042 Uiso 1 1 calc GR . . . .
H25B H 1.417499 0.211346 0.190214 0.042 Uiso 1 1 calc GR . . . .
H25C H 1.430025 0.101685 0.190410 0.042 Uiso 1 1 calc GR . . . .
C02R C 0.64762(17) 0.5805(2) 0.21523(11) 0.0265(6) Uani 1 1 d . . . . .
C02S C 0.65533(17) 0.6572(2) 0.42316(11) 0.0290(6) Uani 1 1 d . . . . .
H02S H 0.703230 0.664912 0.412390 0.035 Uiso 1 1 calc R . . . .
C02T C 0.86549(18) 0.6254(2) 0.23024(11) 0.0301(6) Uani 1 1 d . . . . .
H02T H 0.847245 0.679107 0.244489 0.036 Uiso 1 1 calc R . . . .
C02U C 0.74242(17) 0.6348(2) 0.67558(11) 0.0295(6) Uani 1 1 d . . . . .
C02V C 0.13851(19) 0.9355(2) 0.45567(11) 0.0297(6) Uani 1 1 d . . . . .
C02W C 1.01173(17) 0.4034(2) 0.09507(11) 0.0285(6) Uani 1 1 d . . . . .
H02W H 1.057761 0.418103 0.121424 0.034 Uiso 1 1 calc R . . . .
C3 C 1.05561(17) 0.1372(2) 0.02463(11) 0.0278(6) Uani 1 1 d . . . . .
H3 H 1.016890 0.119463 0.042735 0.033 Uiso 1 1 calc R . . . .
C02Y C 0.43717(17) 0.8921(2) 0.54635(11) 0.0280(6) Uani 1 1 d . . . . .
C02Z C 0.56638(17) 0.7747(2) 0.12505(11) 0.0294(6) Uani 1 1 d . . . . .
H02Z H 0.535227 0.827880 0.127000 0.035 Uiso 1 1 calc R . . . .
C030 C 0.52171(18) 0.8929(2) 0.57850(11) 0.0278(6) Uani 1 1 d . . . . .
C031 C 0.29483(18) 0.8793(2) 0.54205(11) 0.0290(6) Uani 1 1 d . . . . .
H031 H 0.252767 0.874760 0.559158 0.035 Uiso 1 1 calc R . . . .
C032 C 0.46668(17) 0.6851(2) 0.20497(12) 0.0283(6) Uani 1 1 d . . . . .
H03E H 0.448947 0.673659 0.237050 0.042 Uiso 1 1 calc GR . . . .
H03F H 0.458035 0.629488 0.183038 0.042 Uiso 1 1 calc GR . . . .
H03G H 0.436562 0.736713 0.185739 0.042 Uiso 1 1 calc GR . . . .
C033 C 0.09007(18) 0.7512(2) 0.41873(11) 0.0291(6) Uani 1 1 d . . . . .
C034 C 1.16085(18) 0.4135(2) -0.10218(12) 0.0324(7) Uani 1 1 d . . . . .
H034 H 1.162195 0.424376 -0.066398 0.039 Uiso 1 1 calc R . . . .
C035 C 0.57166(16) 0.8857(2) 0.24502(12) 0.0286(6) Uani 1 1 d . . . . .
H035 H 0.572278 0.901320 0.210079 0.034 Uiso 1 1 calc R . . . .
C036 C 0.5799(2) 0.9345(2) 0.79776(12) 0.0363(7) Uani 1 1 d . . . . .
H036 H 0.537695 0.946487 0.813984 0.044 Uiso 1 1 calc R . . . .
C037 C 0.65774(17) 0.6124(2) 0.11772(12) 0.0317(6) Uani 1 1 d . . . . .
H037 H 0.687288 0.558173 0.114988 0.038 Uiso 1 1 calc R . . . .
C29 C 0.66852(18) 0.1566(2) -0.06262(14) 0.0352(7) Uani 1 1 d . . . . .
H29 H 0.656458 0.163415 -0.099574 0.042 Uiso 1 1 calc R . . . .
C039 C 0.1495(2) 1.0181(2) 0.48577(13) 0.0364(7) Uani 1 1 d . . . . .
H039 H 0.200661 1.035406 0.505418 0.044 Uiso 1 1 calc R . . . .
C03A C 0.72407(18) 0.4052(2) -0.16651(12) 0.0314(6) Uani 1 1 d . . . . .
H03A H 0.724768 0.407442 -0.130349 0.038 Uiso 1 1 calc R . . . .
C03B C -0.05008(19) 0.8342(2) 0.37581(12) 0.0348(7) Uani 1 1 d . . . . .
C16 C 1.66651(18) 0.1771(2) 0.17597(12) 0.0340(7) Uani 1 1 d . . . . .
H16 H 1.710198 0.143030 0.195695 0.041 Uiso 1 1 calc R . . . .
C03D C 0.69396(18) 0.5016(2) 0.23530(12) 0.0313(6) Uani 1 1 d . . . . .
H03H H 0.720706 0.466973 0.214168 0.038 Uiso 1 1 calc R . . . .
C03E C 0.72211(19) 0.8597(2) 0.55857(12) 0.0331(7) Uani 1 1 d . . . . .
C15 C 1.58998(17) 0.1360(2) 0.16309(11) 0.0308(6) Uani 1 1 d . . . . .
H15 H 1.582417 0.074982 0.174320 0.037 Uiso 1 1 calc R . . . .
C03G C 0.42040(18) 0.8944(2) 0.49048(11) 0.0327(6) Uani 1 1 d . . . . .
H03K H 0.462225 0.899765 0.473214 0.039 Uiso 1 1 calc R . . . .
C03H C 0.81142(18) 0.6133(2) 0.65831(13) 0.0343(7) Uani 1 1 d . . . . .
H03I H 0.807583 0.601752 0.622270 0.041 Uiso 1 1 calc R . . . .
C03I C 0.51082(17) 0.6419(2) 0.40121(11) 0.0311(6) Uani 1 1 d . . . . .
H03J H 0.462062 0.638004 0.375660 0.037 Uiso 1 1 calc R . . . .
C03J C 0.5644(2) 0.9263(2) 0.74253(12) 0.0324(6) Uani 1 1 d . . . . .
H03L H 0.512103 0.933827 0.721749 0.039 Uiso 1 1 calc R . . . .
C03K C 1.05419(16) 0.3925(2) 0.28730(11) 0.0291(6) Uani 1 1 d . . . . .
H03B H 1.078212 0.333949 0.301838 0.044 Uiso 1 1 calc GR . . . .
H03C H 1.072851 0.442503 0.312343 0.044 Uiso 1 1 calc GR . . . .
H03D H 1.069257 0.405693 0.254467 0.044 Uiso 1 1 calc GR . . . .
C33 C 0.7655(2) 0.1351(2) 0.02112(12) 0.0359(7) Uani 1 1 d . . . . .
H33 H 0.818682 0.127215 0.040386 0.043 Uiso 1 1 calc R . . . .
C03M C 1.1577(2) 0.3833(2) -0.20858(13) 0.0356(7) Uani 1 1 d . . . . .
H03M H 1.156767 0.374061 -0.244450 0.043 Uiso 1 1 calc R . . . .
C03N C 0.63667(17) 0.6748(2) 0.07526(12) 0.0333(7) Uani 1 1 d . . . . .
H03N H 0.652255 0.662089 0.043792 0.040 Uiso 1 1 calc R . . . .
C03O C 0.2204(2) 0.6958(2) 0.46979(12) 0.0337(7) Uani 1 1 d . . . . .
H03O H 0.273852 0.707720 0.487278 0.040 Uiso 1 1 calc R . . . .
C36 C 0.89658(18) 0.1374(2) -0.22554(11) 0.0323(6) Uani 1 1 d . . . . .
H36 H 0.950269 0.136270 -0.206377 0.039 Uiso 1 1 calc R . . . .
C03Q C 0.88627(19) 0.6089(3) 0.69461(14) 0.0396(7) Uani 1 1 d . . . . .
H03Q H 0.932335 0.594147 0.682920 0.047 Uiso 1 1 calc R . . . .
C03R C 0.6986(2) 0.4767(2) 0.28824(13) 0.0340(7) Uani 1 1 d . . . . .
H03R H 0.727940 0.423212 0.302023 0.041 Uiso 1 1 calc R . . . .
C03S C 0.7211(2) 0.3976(3) -0.27446(12) 0.0416(8) Uani 1 1 d . . . . .
H03S H 0.719976 0.394496 -0.310656 0.050 Uiso 1 1 calc R . . . .
C03T C 1.2307(2) 0.3966(2) -0.17199(14) 0.0385(7) Uani 1 1 d . . . . .
H03T H 1.278719 0.395468 -0.183079 0.046 Uiso 1 1 calc R . . . .
C18 C 1.61378(19) 0.3210(2) 0.13039(13) 0.0355(7) Uani 1 1 d . . . . .
H18 H 1.621736 0.382372 0.119928 0.043 Uiso 1 1 calc R . . . .
C03V C 0.59291(17) 0.7557(2) 0.07882(12) 0.0329(7) Uani 1 1 d . . . . .
H03V H 0.581043 0.797819 0.050309 0.039 Uiso 1 1 calc R . . . .
C03W C 0.74826(19) 0.6522(3) 0.72963(12) 0.0370(7) Uani 1 1 d . . . . .
H03W H 0.702286 0.666641 0.741502 0.044 Uiso 1 1 calc R . . . .
C03X C 0.6502(2) 0.4059(2) -0.25858(13) 0.0404(8) Uani 1 1 d . . . . .
H03X H 0.601366 0.408951 -0.284116 0.049 Uiso 1 1 calc R . . . .
C03Y C 0.57119(17) 0.8404(2) 0.34929(12) 0.0291(6) Uani 1 1 d . . . . .
H03Y H 0.571031 0.825693 0.384429 0.035 Uiso 1 1 calc R . . . .
C03Z C 0.0627(2) 0.6585(2) 0.41670(12) 0.0375(7) Uani 1 1 d . . . . .
H03Z H 0.009432 0.645366 0.399293 0.045 Uiso 1 1 calc R . . . .
C040 C 0.79456(19) 0.3939(2) -0.23672(12) 0.0358(7) Uani 1 1 d . . . . .
H040 H 0.842623 0.389168 -0.247602 0.043 Uiso 1 1 calc R . . . .
C041 C 0.34052(19) 0.8885(2) 0.46090(11) 0.0340(7) Uani 1 1 d . . . . .
H041 H 0.328916 0.889967 0.423771 0.041 Uiso 1 1 calc R . . . .
C042 C 0.04179(18) 0.8324(2) 0.38907(11) 0.0304(6) Uani 1 1 d . . . . .
C043 C -0.0053(2) 0.9704(2) 0.42630(12) 0.0340(7) Uani 1 1 d . . . . .
C044 C 0.65071(19) 0.4097(2) -0.20482(13) 0.0359(7) Uani 1 1 d . . . . .
H044 H 0.602437 0.415186 -0.194270 0.043 Uiso 1 1 calc R . . . .
C045 C 0.6581(2) 0.9248(2) 0.82874(12) 0.0402(8) Uani 1 1 d . . . . .
H045 H 0.668726 0.931468 0.865663 0.048 Uiso 1 1 calc R . . . .
C046 C 0.31503(19) 0.7153(2) 0.67397(13) 0.0346(7) Uani 1 1 d . . . . .
H046 H 0.268879 0.727730 0.686054 0.041 Uiso 1 1 calc R . . . .
C047 C 0.39080(19) 0.7361(2) 0.70593(12) 0.0327(6) Uani 1 1 d . . . . .
H047 H 0.395370 0.763467 0.739316 0.039 Uiso 1 1 calc R . . . .
C40 C 0.75521(19) 0.1454(3) -0.22790(12) 0.0378(7) Uani 1 1 d . . . . .
H40 H 0.713683 0.149313 -0.210286 0.045 Uiso 1 1 calc R . . . .
C049 C 0.0693(2) 0.8494(3) 0.33628(12) 0.0366(7) Uani 1 1 d . . . . .
H04A H 0.044007 0.905516 0.319127 0.055 Uiso 1 1 calc GR . . . .
H04C H 0.053830 0.796355 0.312865 0.055 Uiso 1 1 calc GR . . . .
H04D H 0.126924 0.856725 0.344371 0.055 Uiso 1 1 calc GR . . . .
C37 C 0.8779(2) 0.1319(2) -0.28096(12) 0.0383(7) Uani 1 1 d . . . . .
H37 H 0.919161 0.127618 -0.298801 0.046 Uiso 1 1 calc R . . . .
C04B C 0.57169(18) 0.9575(2) 0.28181(13) 0.0328(7) Uani 1 1 d . . . . .
H04B H 0.573323 1.020468 0.271839 0.039 Uiso 1 1 calc R . . . .
C17 C 1.67826(18) 0.2680(3) 0.15981(13) 0.0377(7) Uani 1 1 d . . . . .
H17 H 1.729791 0.294176 0.168663 0.045 Uiso 1 1 calc R . . . .
C38 C 0.7979(2) 0.1327(2) -0.30978(12) 0.0413(8) Uani 1 1 d . . . . .
H38 H 0.785341 0.128114 -0.346850 0.050 Uiso 1 1 calc R . . . .
C04E C -0.0758(2) 0.9203(2) 0.39342(12) 0.0370(7) Uani 1 1 d . . . . .
C04F C 1.23193(19) 0.4116(3) -0.11873(13) 0.0398(8) Uani 1 1 d . . . . .
H04F H 1.280952 0.420571 -0.094007 0.048 Uiso 1 1 calc R . . . .
C04G C -0.1055(2) 0.7724(3) 0.34594(12) 0.0412(8) Uani 1 1 d . . . . .
H04G H -0.088281 0.715473 0.334507 0.049 Uiso 1 1 calc R . . . .
C04H C 0.7051(2) 0.8966(3) 0.74910(12) 0.0376(7) Uani 1 1 d . . . . .
H04H H 0.747144 0.883943 0.732860 0.045 Uiso 1 1 calc R . . . .
C04I C 0.0821(2) 1.0748(2) 0.48597(14) 0.0421(8) Uani 1 1 d . . . . .
H04I H 0.089621 1.130436 0.505687 0.051 Uiso 1 1 calc R . . . .
C04J C 0.7972(2) 0.8296(3) 0.58859(14) 0.0397(8) Uani 1 1 d . . . . .
H04J H 0.805425 0.821605 0.625306 0.048 Uiso 1 1 calc R . . . .
C04K C 0.7203(2) 0.9051(3) 0.80444(13) 0.0446(8) Uani 1 1 d . . . . .
H04K H 0.772657 0.897531 0.825206 0.054 Uiso 1 1 calc R . . . .
C32 C 0.7037(2) 0.1366(3) 0.04736(14) 0.0462(9) Uani 1 1 d . . . . .
H32 H 0.715469 0.129759 0.084309 0.055 Uiso 1 1 calc R . . . .
C39 C 0.7375(2) 0.1403(3) -0.28322(13) 0.0462(9) Uani 1 1 d . . . . .
H39 H 0.683924 0.142026 -0.302564 0.055 Uiso 1 1 calc R . . . .
C04N C -0.1875(2) 0.7957(3) 0.33291(13) 0.0461(9) Uani 1 1 d . . . . .
H04N H -0.225273 0.752862 0.314267 0.055 Uiso 1 1 calc R . . . .
C04O C 0.89193(19) 0.6265(3) 0.74812(14) 0.0429(8) Uani 1 1 d . . . . .
H04O H 0.941990 0.623970 0.772401 0.051 Uiso 1 1 calc R . . . .
C30 C 0.6067(2) 0.1577(2) -0.03604(16) 0.0439(8) Uani 1 1 d . . . . .
H30 H 0.553343 0.164714 -0.055177 0.053 Uiso 1 1 calc R . . . .
C04Q C 0.7104(2) 0.8698(3) 0.50356(13) 0.0418(8) Uani 1 1 d . . . . .
H04Q H 0.660191 0.888040 0.482895 0.050 Uiso 1 1 calc R . . . .
C04R C 0.1917(2) 0.6044(2) 0.46562(13) 0.0400(8) Uani 1 1 d . . . . .
H04R H 0.225962 0.555181 0.480313 0.048 Uiso 1 1 calc R . . . .
C04S C -0.1574(2) 0.9453(3) 0.37876(14) 0.0442(8) Uani 1 1 d . . . . .
H04S H -0.174964 1.002747 0.389367 0.053 Uiso 1 1 calc R . . . .
C31 C 0.6246(2) 0.1482(2) 0.01889(16) 0.0465(9) Uani 1 1 d . . . . .
H31 H 0.583236 0.149651 0.036762 0.056 Uiso 1 1 calc R . . . .
C04U C 0.0042(2) 1.0506(2) 0.45758(13) 0.0396(7) Uani 1 1 d . . . . .
H04U H -0.040082 1.087490 0.459713 0.048 Uiso 1 1 calc R . . . .
C04V C 0.8235(2) 0.6479(3) 0.76570(13) 0.0454(8) Uani 1 1 d . . . . .
H04V H 0.827785 0.659479 0.801787 0.054 Uiso 1 1 calc R . . . .
C04W C 0.1125(2) 0.5853(2) 0.43983(13) 0.0428(8) Uani 1 1 d . . . . .
H04W H 0.092905 0.523796 0.438060 0.051 Uiso 1 1 calc R . . . .
C04X C -0.2123(2) 0.8816(3) 0.34759(13) 0.0463(9) Uani 1 1 d . . . . .
H04X H -0.266601 0.898032 0.336696 0.056 Uiso 1 1 calc R . . . .
C04Y C 0.7730(3) 0.8528(3) 0.47970(15) 0.0523(10) Uani 1 1 d . . . . .
H04Y H 0.765007 0.860612 0.442973 0.063 Uiso 1 1 calc R . . . .
C04Z C 0.8595(2) 0.8117(3) 0.56428(16) 0.0485(9) Uani 1 1 d . . . . .
H04Z H 0.909270 0.791106 0.584526 0.058 Uiso 1 1 calc R . . . .
C050 C 0.8477(2) 0.8243(3) 0.50971(17) 0.0531(10) Uani 1 1 d . . . . .
H050 H 0.889908 0.813694 0.493310 0.064 Uiso 1 1 calc R . . . .

loop_
_atom_site_aniso_label
_atom_site_aniso_U_11
_atom_site_aniso_U_22
_atom_site_aniso_U_33
_atom_site_aniso_U_23
_atom_site_aniso_U_13
_atom_site_aniso_U_12
N2 0.0256(11) 0.0233(12) 0.0253(11) -0.0026(9) 0.0061(9) -0.0004(10)
N3 0.0234(11) 0.0280(12) 0.0224(10) 0.0004(9) 0.0025(9) 0.0009(10)
N003 0.0272(11) 0.0247(12) 0.0212(10) 0.0006(9) 0.0060(9) 0.0032(10)
N004 0.0297(12) 0.0259(12) 0.0182(10) 0.0012(9) 0.0043(9) 0.0009(10)
N005 0.0268(11) 0.0259(12) 0.0207(10) -0.0013(9) 0.0039(9) 0.0010(10)
N4 0.0216(11) 0.0228(12) 0.0253(11) 0.0021(9) -0.0024(9) 0.0013(9)
N007 0.0256(11) 0.0302(13) 0.0248(11) 0.0011(10) 0.0037(9) 0.0001(10)
N008 0.0256(11) 0.0312(13) 0.0259(11) 0.0003(10) 0.0037(10) 0.0001(10)
N1 0.0228(11) 0.0280(13) 0.0263(11) -0.0005(10) 0.0036(9) -0.0002(10)
N00A 0.0321(12) 0.0228(12) 0.0227(11) 0.0011(9) 0.0063(10) 0.0014(10)
N00B 0.0260(11) 0.0262(12) 0.0255(11) -0.0001(10) 0.0044(9) -0.0007(10)
N00C 0.0266(11) 0.0274(12) 0.0228(10) 0.0011(9) 0.0045(9) 0.0018(10)
N00D 0.0290(12) 0.0287(13) 0.0272(11) 0.0022(10) -0.0009(10) -0.0011(10)
N00E 0.0328(13) 0.0276(13) 0.0239(11) 0.0014(10) 0.0020(10) -0.0027(10)
N00F 0.0331(13) 0.0318(13) 0.0246(11) 0.0008(10) 0.0027(10) -0.0066(11)
N00G 0.0320(13) 0.0334(14) 0.0259(11) -0.0018(10) 0.0049(10) -0.0065(11)
C26 0.0252(13) 0.0185(13) 0.0240(12) -0.0009(10) 0.0033(11) 0.0004(11)
C00I 0.0273(13) 0.0240(14) 0.0252(13) 0.0058(11) 0.0077(11) 0.0003(11)
C00J 0.0198(12) 0.0243(14) 0.0222(12) 0.0005(10) 0.0016(10) 0.0008(10)
C34 0.0226(12) 0.0241(14) 0.0234(12) -0.0011(11) 0.0004(10) -0.0001(11)
C19 0.0250(13) 0.0250(14) 0.0210(12) 0.0039(10) 0.0033(11) -0.0005(11)
C00M 0.0213(12) 0.0256(14) 0.0211(12) 0.0027(10) 0.0020(10) 0.0012(11)
C00N 0.0274(13) 0.0210(13) 0.0263(13) 0.0031(11) 0.0065(11) -0.0005(11)
C00O 0.0267(13) 0.0261(15) 0.0260(13) -0.0006(11) 0.0035(11) -0.0015(12)
C00P 0.0263(13) 0.0193(13) 0.0222(12) -0.0006(10) 0.0053(11) 0.0022(11)
C27 0.0258(13) 0.0209(13) 0.0280(13) -0.0005(11) 0.0052(11) -0.0003(11)
C00R 0.0259(13) 0.0210(13) 0.0213(12) -0.0009(10) 0.0047(11) 0.0035(11)
C00S 0.0311(14) 0.0243(14) 0.0211(12) 0.0015(11) 0.0028(11) 0.0025(12)
C14 0.0265(13) 0.0303(15) 0.0185(12) -0.0040(10) 0.0025(11) -0.0001(11)
C00U 0.0294(14) 0.0212(13) 0.0222(12) 0.0038(10) 0.0076(11) 0.0029(11)
C00V 0.0273(13) 0.0252(14) 0.0202(12) -0.0008(11) 0.0039(11) 0.0013(11)
C00W 0.0230(13) 0.0256(14) 0.0224(12) -0.0014(11) 0.0023(11) -0.0025(11)
C00X 0.0251(13) 0.0286(14) 0.0220(12) 0.0012(11) 0.0043(11) -0.0006(11)
C4 0.0243(13) 0.0207(13) 0.0237(12) -0.0025(10) 0.0038(11) 0.0011(11)
C13 0.0241(13) 0.0234(13) 0.0195(12) 0.0024(10) 0.0017(10) 0.0008(11)
C12 0.0278(13) 0.0204(13) 0.0185(11) -0.0010(10) 0.0036(11) -0.0005(11)
C011 0.0255(13) 0.0238(14) 0.0290(13) -0.0029(11) -0.0002(11) -0.0005(11)
C012 0.0305(14) 0.0242(14) 0.0254(13) 0.0053(11) 0.0085(11) 0.0062(12)
C7 0.0286(14) 0.0223(13) 0.0177(11) -0.0015(10) 0.0022(11) -0.0010(11)
C8 0.0340(15) 0.0253(14) 0.0196(12) -0.0006(11) -0.0024(11) 0.0026(12)
C015 0.0289(14) 0.0235(14) 0.0221(12) 0.0006(11) 0.0044(11) 0.0013(11)
C016 0.0186(12) 0.0241(14) 0.0285(13) 0.0010(11) 0.0013(11) -0.0008(10)
C017 0.0203(12) 0.0271(14) 0.0229(13) 0.0037(11) 0.0029(10) 0.0013(11)
C20 0.0243(14) 0.0266(14) 0.0306(14) 0.0024(12) -0.0007(12) 0.0027(11)
C019 0.0272(14) 0.0243(14) 0.0263(13) -0.0002(11) 0.0014(11) -0.0011(11)
C01A 0.0220(12) 0.0310(15) 0.0260(13) 0.0019(12) 0.0034(11) -0.0045(11)
C01B 0.0266(14) 0.0285(15) 0.0258(13) -0.0069(11) 0.0063(11) -0.0006(12)
C01C 0.0268(13) 0.0286(15) 0.0195(12) -0.0016(11) 0.0021(11) 0.0034(11)
C01D 0.0226(12) 0.0282(14) 0.0196(12) 0.0008(11) 0.0016(10) 0.0010(11)
C23 0.0250(14) 0.0248(14) 0.0292(14) 0.0002(11) -0.0012(12) -0.0022(11)
C01F 0.0277(14) 0.0266(14) 0.0281(13) 0.0033(11) 0.0057(11) 0.0002(12)
C01G 0.0342(15) 0.0281(15) 0.0207(12) 0.0015(11) 0.0030(12) -0.0022(12)
C01H 0.0302(14) 0.0298(15) 0.0202(12) 0.0012(11) 0.0034(11) -0.0031(12)
C1 0.0248(13) 0.0229(14) 0.0241(13) -0.0011(10) -0.0010(11) 0.0011(11)
C5 0.0244(13) 0.0257(14) 0.0194(12) -0.0012(10) 0.0015(11) 0.0018(11)
C01K 0.0215(12) 0.0273(14) 0.0232(13) 0.0003(11) 0.0032(10) 0.0005(11)
C01L 0.0237(13) 0.0247(14) 0.0215(12) 0.0005(10) 0.0034(11) -0.0042(11)
C01M 0.0317(14) 0.0261(14) 0.0264(13) -0.0015(11) 0.0041(12) -0.0088(12)
C01N 0.0221(13) 0.0217(14) 0.0293(13) -0.0003(11) 0.0015(11) -0.0005(11)
C01O 0.0341(15) 0.0280(15) 0.0213(12) 0.0000(11) 0.0053(12) -0.0013(12)
C01P 0.0260(13) 0.0303(15) 0.0265(13) 0.0027(12) 0.0057(11) -0.0001(12)
C2 0.0310(14) 0.0289(15) 0.0204(12) 0.0016(11) 0.0020(11) -0.0027(12)
C01R 0.0289(14) 0.0199(13) 0.0277(13) -0.0008(11) 0.0062(11) -0.0020(11)
C01S 0.0206(12) 0.0303(15) 0.0230(13) 0.0016(11) 0.0017(11) -0.0035(11)
C01T 0.0230(13) 0.0222(13) 0.0245(13) 0.0019(10) 0.0028(11) -0.0009(11)
C01U 0.0356(15) 0.0257(15) 0.0239(13) 0.0014(11) 0.0029(12) -0.0041(12)
C6 0.0241(13) 0.0278(14) 0.0223(12) -0.0016(11) 0.0049(11) 0.0005(11)
C01W 0.0350(15) 0.0265(15) 0.0238(13) 0.0019(11) 0.0033(12) 0.0012(12)
C24 0.0260(14) 0.0223(13) 0.0216(12) 0.0040(10) 0.0031(11) 0.0005(11)
C10 0.0395(16) 0.0210(14) 0.0292(13) -0.0015(11) 0.0091(12) -0.0054(12)
C01Z 0.0315(14) 0.0228(14) 0.0243(13) 0.0007(11) 0.0013(11) -0.0033(12)
C020 0.0248(13) 0.0196(13) 0.0260(13) -0.0005(11) 0.0040(11) -0.0025(11)
C021 0.0269(13) 0.0228(14) 0.0244(13) -0.0007(11) 0.0052(11) -0.0006(11)
C022 0.0281(13) 0.0243(14) 0.0237(12) -0.0019(11) 0.0048(11) -0.0006(11)
C023 0.0292(14) 0.0253(14) 0.0285(14) 0.0010(12) -0.0006(12) -0.0038(12)
C024 0.0259(13) 0.0288(15) 0.0274(13) -0.0018(12) 0.0028(11) 0.0021(12)
C025 0.0311(15) 0.0343(16) 0.0237(13) 0.0093(12) 0.0056(12) 0.0024(13)
C22 0.0312(15) 0.0238(14) 0.0319(14) -0.0030(12) 0.0019(12) -0.0011(12)
C027 0.0273(14) 0.0330(16) 0.0350(15) 0.0053(13) 0.0072(12) 0.0000(12)
C028 0.0370(16) 0.0237(14) 0.0293(14) 0.0032(12) 0.0048(13) 0.0001(12)
C029 0.0244(13) 0.0266(14) 0.0194(12) -0.0001(11) 0.0022(10) -0.0035(11)
C11 0.0294(14) 0.0267(14) 0.0210(12) -0.0042(11) 0.0041(11) -0.0028(11)
C02B 0.0291(14) 0.0391(17) 0.0234(13) 0.0031(12) 0.0078(12) 0.0028(13)
C21 0.0313(15) 0.0253(15) 0.0353(15) -0.0013(12) 0.0006(13) 0.0040(12)
C02D 0.0238(13) 0.0265(14) 0.0203(12) -0.0003(10) 0.0028(11) 0.0021(11)
C02E 0.0356(15) 0.0353(16) 0.0216(13) -0.0009(12) 0.0072(12) 0.0036(13)
C02F 0.0274(14) 0.0306(15) 0.0243(13) 0.0043(11) 0.0062(11) 0.0006(12)
C28 0.0281(14) 0.0224(14) 0.0351(14) -0.0038(11) 0.0098(12) -0.0043(11)
C35 0.0303(14) 0.0260(14) 0.0243(13) 0.0006(11) 0.0015(11) 0.0007(12)
C9 0.0461(17) 0.0233(14) 0.0219(12) 0.0004(11) 0.0068(12) 0.0018(13)
C02J 0.0247(13) 0.0310(15) 0.0252(13) -0.0001(11) 0.0065(11) -0.0024(11)
C02K 0.0314(14) 0.0273(15) 0.0249(13) 0.0028(11) 0.0034(11) -0.0005(12)
C02L 0.0225(12) 0.0271(15) 0.0283(13) 0.0034(11) 0.0031(11) -0.0002(11)
C02M 0.0263(14) 0.0342(16) 0.0282(14) -0.0014(12) 0.0047(12) -0.0027(12)
C02N 0.0303(15) 0.0283(16) 0.0379(16) -0.0069(13) -0.0009(13) 0.0018(12)
C02O 0.0384(16) 0.0273(15) 0.0276(14) -0.0034(12) 0.0113(12) -0.0052(13)
C02P 0.0331(15) 0.0311(16) 0.0214(12) 0.0004(11) 0.0014(11) 0.0001(12)
C25 0.0268(13) 0.0346(16) 0.0208(12) 0.0042(12) 0.0017(11) 0.0012(12)
C02R 0.0256(14) 0.0253(14) 0.0273(13) -0.0007(11) 0.0038(11) -0.0015(11)
C02S 0.0260(13) 0.0323(15) 0.0290(14) -0.0007(12) 0.0070(11) 0.0006(12)
C02T 0.0384(16) 0.0249(15) 0.0271(13) -0.0011(11) 0.0082(12) 0.0017(13)
C02U 0.0268(14) 0.0302(15) 0.0286(13) 0.0013(12) 0.0009(12) -0.0040(12)
C02V 0.0336(15) 0.0292(15) 0.0261(13) 0.0064(12) 0.0069(12) -0.0002(12)
C02W 0.0277(14) 0.0315(15) 0.0237(13) -0.0018(11) 0.0010(11) -0.0036(12)
C3 0.0262(13) 0.0325(15) 0.0245(13) 0.0028(12) 0.0053(11) -0.0027(12)
C02Y 0.0326(15) 0.0232(14) 0.0252(13) 0.0016(11) 0.0009(12) -0.0027(12)
C02Z 0.0237(13) 0.0345(16) 0.0275(14) 0.0056(12) 0.0012(11) -0.0019(12)
C030 0.0331(15) 0.0237(14) 0.0245(12) 0.0018(11) 0.0025(12) -0.0035(12)
C031 0.0306(14) 0.0286(15) 0.0265(13) 0.0003(12) 0.0040(12) -0.0008(12)
C032 0.0253(14) 0.0284(15) 0.0296(14) -0.0007(11) 0.0035(12) -0.0014(11)
C033 0.0339(15) 0.0334(16) 0.0197(12) 0.0014(11) 0.0058(12) -0.0015(12)
C034 0.0301(15) 0.0409(18) 0.0256(13) 0.0088(12) 0.0054(12) 0.0081(13)
C035 0.0247(13) 0.0270(15) 0.0320(14) 0.0037(12) 0.0025(11) -0.0014(12)
C036 0.0506(19) 0.0305(16) 0.0283(14) 0.0025(12) 0.0105(14) 0.0041(14)
C037 0.0255(14) 0.0394(17) 0.0305(14) -0.0028(13) 0.0074(12) -0.0016(13)
C29 0.0296(15) 0.0295(16) 0.0476(18) 0.0100(14) 0.0113(14) 0.0059(13)
C039 0.0406(18) 0.0302(16) 0.0366(16) 0.0065(13) 0.0055(14) -0.0036(14)
C03A 0.0329(15) 0.0324(16) 0.0278(14) -0.0030(12) 0.0052(12) -0.0019(13)
C03B 0.0330(16) 0.0478(19) 0.0229(13) 0.0083(13) 0.0054(12) -0.0031(14)
C16 0.0248(14) 0.0457(19) 0.0292(14) -0.0105(13) 0.0019(12) 0.0047(13)
C03D 0.0335(16) 0.0265(15) 0.0328(15) -0.0031(12) 0.0056(13) 0.0026(12)
C03E 0.0354(16) 0.0327(16) 0.0309(14) -0.0032(12) 0.0074(13) -0.0127(13)
C15 0.0273(14) 0.0388(17) 0.0241(13) -0.0027(12) 0.0019(11) 0.0014(13)
C03G 0.0324(15) 0.0391(17) 0.0258(13) 0.0043(13) 0.0052(12) -0.0058(13)
C03H 0.0266(14) 0.0384(18) 0.0360(15) -0.0031(13) 0.0036(13) -0.0014(13)
C03I 0.0274(14) 0.0360(17) 0.0264(13) -0.0007(12) -0.0005(11) -0.0031(13)
C03J 0.0401(17) 0.0259(15) 0.0296(14) 0.0018(12) 0.0052(13) 0.0031(13)
C03K 0.0266(14) 0.0333(16) 0.0244(12) 0.0033(12) 0.0005(11) -0.0038(12)
C33 0.0385(16) 0.0387(18) 0.0327(15) -0.0139(13) 0.0127(13) -0.0119(14)
C03M 0.0445(18) 0.0318(16) 0.0355(15) -0.0017(13) 0.0193(14) 0.0015(14)
C03N 0.0227(13) 0.053(2) 0.0249(13) 0.0004(13) 0.0059(11) -0.0075(13)
C03O 0.0375(16) 0.0324(16) 0.0278(14) 0.0005(12) 0.0010(13) 0.0007(13)
C36 0.0336(15) 0.0340(16) 0.0276(14) 0.0017(12) 0.0038(12) 0.0078(13)
C03Q 0.0266(15) 0.0437(19) 0.0452(18) -0.0008(15) 0.0022(14) -0.0018(14)
C03R 0.0390(17) 0.0251(15) 0.0357(15) 0.0003(12) 0.0047(14) 0.0042(13)
C03S 0.0428(18) 0.052(2) 0.0253(14) 0.0019(14) -0.0022(14) 0.0007(16)
C03T 0.0354(16) 0.0405(18) 0.0453(17) 0.0083(15) 0.0212(14) 0.0108(14)
C18 0.0321(16) 0.0364(17) 0.0397(16) -0.0123(14) 0.0123(14) -0.0076(13)
C03V 0.0253(14) 0.0445(18) 0.0272(14) 0.0092(13) 0.0030(12) -0.0057(13)
C03W 0.0294(15) 0.049(2) 0.0304(15) -0.0015(14) 0.0018(13) -0.0023(15)
C03X 0.0351(16) 0.0405(19) 0.0377(16) 0.0004(14) -0.0069(14) 0.0005(14)
C03Y 0.0279(14) 0.0286(15) 0.0276(13) -0.0036(11) 0.0007(12) 0.0013(12)
C03Z 0.0419(17) 0.0392(18) 0.0285(14) 0.0001(13) 0.0025(13) -0.0113(15)
C040 0.0344(16) 0.0447(19) 0.0267(14) 0.0021(14) 0.0041(13) 0.0033(15)
C041 0.0365(16) 0.0396(17) 0.0224(13) 0.0036(13) 0.0000(12) -0.0038(14)
C042 0.0289(14) 0.0392(17) 0.0213(13) 0.0037(12) 0.0025(12) -0.0015(13)
C043 0.0365(16) 0.0344(17) 0.0315(15) 0.0099(13) 0.0089(13) 0.0016(13)
C044 0.0268(14) 0.0372(18) 0.0401(16) -0.0022(14) 0.0008(13) -0.0004(13)
C045 0.056(2) 0.0386(18) 0.0227(13) 0.0006(13) 0.0033(14) -0.0069(16)
C046 0.0327(15) 0.0358(17) 0.0382(16) 0.0069(13) 0.0144(13) 0.0037(13)
C047 0.0363(16) 0.0346(17) 0.0288(14) 0.0052(12) 0.0109(13) 0.0031(13)
C40 0.0324(15) 0.050(2) 0.0286(14) 0.0007(14) 0.0020(13) -0.0026(15)
C049 0.0382(17) 0.0466(19) 0.0241(14) 0.0069(13) 0.0055(13) -0.0015(15)
C37 0.0466(18) 0.0415(19) 0.0272(14) 0.0030(13) 0.0095(14) 0.0099(15)
C04B 0.0296(15) 0.0216(14) 0.0433(17) 0.0024(12) 0.0007(13) -0.0015(12)
C17 0.0241(14) 0.050(2) 0.0385(16) -0.0203(15) 0.0060(13) -0.0059(14)
C38 0.055(2) 0.0412(19) 0.0230(13) 0.0011(13) 0.0009(14) 0.0019(16)
C04E 0.0350(16) 0.0445(19) 0.0303(14) 0.0131(14) 0.0057(13) -0.0010(14)
C04F 0.0281(15) 0.054(2) 0.0379(16) 0.0132(15) 0.0081(13) 0.0107(15)
C04G 0.0385(17) 0.056(2) 0.0267(14) 0.0005(15) 0.0031(14) -0.0060(16)
C04H 0.0367(17) 0.048(2) 0.0259(14) 0.0012(14) 0.0030(13) -0.0048(15)
C04I 0.057(2) 0.0264(16) 0.0424(18) 0.0023(14) 0.0108(16) 0.0022(15)
C04J 0.0325(16) 0.050(2) 0.0369(16) -0.0043(15) 0.0084(14) -0.0116(15)
C04K 0.0432(19) 0.059(2) 0.0257(15) 0.0025(15) -0.0034(14) -0.0053(17)
C32 0.058(2) 0.046(2) 0.0430(18) -0.0205(16) 0.0278(17) -0.0183(17)
C39 0.0415(18) 0.060(2) 0.0290(15) 0.0012(16) -0.0079(14) -0.0049(17)
C04N 0.0351(17) 0.072(3) 0.0294(15) 0.0046(17) 0.0038(14) -0.0081(17)
C04O 0.0276(15) 0.049(2) 0.0440(18) -0.0004(16) -0.0072(14) -0.0043(15)
C30 0.0347(16) 0.0295(17) 0.073(2) 0.0097(16) 0.0240(17) 0.0090(14)
C04Q 0.0464(19) 0.048(2) 0.0315(15) -0.0057(14) 0.0108(14) -0.0176(16)
C04R 0.051(2) 0.0305(17) 0.0353(16) 0.0022(13) 0.0049(15) 0.0037(15)
C04S 0.0396(18) 0.054(2) 0.0406(17) 0.0159(16) 0.0128(15) 0.0031(16)
C31 0.052(2) 0.0309(17) 0.072(2) -0.0119(17) 0.0430(19) -0.0033(15)
C04U 0.0441(18) 0.0356(18) 0.0397(17) 0.0093(14) 0.0111(15) 0.0095(15)
C04V 0.0383(17) 0.063(2) 0.0281(15) -0.0003(16) -0.0046(14) -0.0023(17)
C04W 0.058(2) 0.0307(17) 0.0355(17) -0.0004(13) 0.0020(16) -0.0094(16)
C04X 0.0290(15) 0.076(3) 0.0325(15) 0.0144(17) 0.0046(13) -0.0042(17)
C04Y 0.066(3) 0.061(2) 0.0373(18) -0.0147(17) 0.0263(18) -0.026(2)
C04Z 0.0403(19) 0.054(2) 0.055(2) -0.0122(18) 0.0199(17) -0.0145(17)
C050 0.055(2) 0.054(2) 0.061(2) -0.0206(19) 0.036(2) -0.0257(19)

loop_
_atom_type_symbol
_atom_type_description
_atom_type_scat_dispersion_real
_atom_type_scat_dispersion_imag
_atom_type_scat_source
C C 0.0181 0.0091 'International Tables Vol C Tables 4.2.6.8 and 6.1.1.4'
H H 0.0000 0.0000 'International Tables Vol C Tables 4.2.6.8 and 6.1.1.4'
N N 0.0311 0.0180 'International Tables Vol C Tables 4.2.6.8 and 6.1.1.4'

loop_
_geom_angle_atom_site_label_1
_geom_angle_atom_site_label_2
_geom_angle_atom_site_label_3
_geom_angle
_geom_angle_site_symmetry_1
_geom_angle_site_symmetry_3
_geom_angle_publ_flag
C26 N2 C27 114.5(2) . . ?
C26 N3 C34 114.4(2) . . ?
C00P N003 C00U 114.9(2) . . ?
C00M N004 C00V 119.8(2) . . ?
C00M N004 C00W 116.7(2) . . ?
C00W N004 C00V 118.0(2) . . ?
C00P N005 C015 115.1(2) . . ?
C7 N4 C1 119.7(2) . . ?
C7 N4 C24 115.3(2) . . ?
C24 N4 C1 118.0(2) . . ?
C00O N007 C00N 115.1(2) . . ?
C00O N008 C021 115.2(2) . . ?
C34 N1 C27 115.4(2) . . ?
C01N N00A C00S 116.9(2) . . ?
C01R N00A C00S 120.1(2) . . ?
C01R N00A C01N 117.0(2) . . ?
C021 N00B C00N 114.5(2) . . ?
C015 N00C C00U 115.6(2) . . ?
C01G N00D C023 117.1(2) . . ?
C02V N00D C01G 116.5(2) . . ?
C02V N00D C023 119.4(2) . . ?
C030 N00E C01Z 115.2(2) . . ?
C01M N00F C030 114.8(2) . . ?
C01Z N00G C01M 115.3(2) . . ?
N2 C26 N3 125.8(2) . . ?
N2 C26 C4 118.0(2) . . ?
N3 C26 C4 116.2(2) . . ?
C01F C00I C00N 120.8(3) . . ?
C01F C00I C02F 119.2(3) . . ?
C02F C00I C00N 119.9(2) . . ?
C00M C00J C029 123.2(2) . . ?
C017 C00J C00M 123.0(3) . . ?
C017 C00J C029 113.8(2) . . ?
N3 C34 C35 117.5(2) . . ?
N1 C34 N3 124.7(2) . . ?
N1 C34 C35 117.7(2) . . ?
C20 C19 C13 125.0(2) . . ?
C20 C19 C24 118.7(3) . . ?
C24 C19 C13 116.3(2) . . ?
C00J C00M N004 115.5(2) . . ?
C00J C00M C01C 117.3(3) . . ?
C01C C00M N004 127.1(2) . . ?
N007 C00N C00I 117.1(2) . . ?
N00B C00N N007 125.4(2) . . ?
N00B C00N C00I 117.5(2) . . ?
N007 C00O N008 124.4(2) . . ?
N007 C00O C02U 118.2(2) . . ?
N008 C00O C02U 117.4(2) . . ?
N003 C00P C00R 118.2(2) . . ?
N005 C00P N003 125.0(2) . . ?
N005 C00P C00R 116.8(2) . . ?
N2 C27 C28 117.5(2) . . ?
N1 C27 N2 124.8(2) . . ?
N1 C27 C28 117.6(2) . . ?
C02D C00R C00P 119.5(2) . . ?
C02D C00R C02J 119.5(2) . . ?
C02J C00R C00P 121.0(2) . . ?
C02S C00S N00A 120.3(3) . . ?
C03I C00S N00A 119.3(2) . . ?
C03I C00S C02S 120.2(3) . . ?
C01B C14 C13 109.9(2) . . ?
C15 C14 C13 129.8(3) . . ?
C15 C14 C01B 120.1(3) . . ?
N003 C00U C012 117.7(2) . . ?
N00C C00U N003 124.6(2) . . ?
N00C C00U C012 117.7(2) . . ?
C00X C00V N004 120.7(2) . . ?
C02W C00V N004 118.9(2) . . ?
C02W C00V C00X 120.4(2) . . ?
C01H C00W N004 120.7(2) . . ?
C01H C00W C01L 119.4(3) . . ?
C01L C00W N004 119.8(2) . . ?
C02D C00X C00V 119.7(3) . . ?
C5 C4 C26 119.3(2) . . ?
C5 C4 C3 119.4(2) . . ?
C3 C4 C26 121.3(2) . . ?
C19 C13 C14 120.9(2) . . ?
C19 C13 C25 109.7(2) . . ?
C14 C13 C25 108.7(2) . . ?
C12 C13 C19 105.2(2) . . ?
C12 C13 C14 100.8(2) . . ?
C12 C13 C25 110.9(2) . . ?
C7 C12 C13 122.7(2) . . ?
C7 C12 C11 123.4(3) . . ?
C11 C12 C13 113.6(2) . . ?
C01C C011 C02L 122.7(3) . . ?
C02O C012 C00U 120.0(3) . . ?
C034 C012 C00U 121.3(3) . . ?
C034 C012 C02O 118.7(3) . . ?
C12 C7 N4 115.9(2) . . ?
C12 C7 C8 116.9(3) . . ?
C8 C7 N4 127.1(2) . . ?
C9 C8 C7 119.5(3) . . ?
N005 C015 C019 117.4(2) . . ?
N00C C015 N005 124.6(2) . . ?
N00C C015 C019 118.0(2) . . ?
C01N C016 C01T 117.0(2) . . ?
C035 C016 C01N 118.8(3) . . ?
C035 C016 C01T 123.9(3) . . ?
C00J C017 C01K 106.1(2) . . ?
C00J C017 C02L 120.1(3) . . ?
C02L C017 C01K 133.8(3) . . ?
C19 C20 C21 121.3(3) . . ?
C03A C019 C015 120.4(2) . . ?
C03A C019 C040 120.0(3) . . ?
C040 C019 C015 119.7(3) . . ?
C01S C01A C02R 108.9(2) . . ?
C037 C01A C01S 120.4(3) . . ?
C037 C01A C02R 130.7(3) . . ?
C14 C01B C11 108.7(2) . . ?
C18 C01B C14 120.4(3) . . ?
C18 C01B C11 130.9(3) . . ?
C00M C01C C011 119.5(2) . . ?
C01K C01D C029 109.8(2) . . ?
C02P C01D C01K 120.0(3) . . ?
C02P C01D C029 129.8(3) . . ?
C22 C23 C24 120.7(3) . . ?
C027 C01F C00I 120.2(3) . . ?
C033 C01G N00D 120.3(3) . . ?
C03O C01G N00D 120.7(3) . . ?
C03O C01G C033 119.1(3) . . ?
C02K C01H C00W 120.4(3) . . ?
C2 C1 N4 119.1(2) . . ?
C2 C1 C6 120.5(2) . . ?
C6 C1 N4 120.4(2) . . ?
C6 C5 C4 120.7(2) . . ?
C01D C01K C017 108.9(2) . . ?
C01P C01K C017 130.7(3) . . ?
C01P C01K C01D 120.4(3) . . ?
C00W C01L C029 116.7(2) . . ?
C01O C01L C00W 118.7(3) . . ?
C01O C01L C029 124.6(2) . . ?
N00F C01M N00G 125.1(3) . . ?
N00F C01M C03E 117.5(2) . . ?
N00G C01M C03E 117.5(3) . . ?
C016 C01N N00A 120.3(2) . . ?
C03Y C01N N00A 120.6(3) . . ?
C03Y C01N C016 119.1(3) . . ?
C02T C01O C01L 121.7(3) . . ?
C01K C01P C02B 119.0(3) . . ?
C1 C2 C3 119.9(2) . . ?
C020 C01R N00A 116.2(2) . . ?
C020 C01R C028 117.7(3) . . ?
C028 C01R N00A 126.0(3) . . ?
C01A C01S C01T 109.8(2) . . ?
C02Z C01S C01A 120.1(3) . . ?
C02Z C01S C01T 129.5(3) . . ?
C016 C01T C01S 123.0(2) . . ?
C016 C01T C032 108.0(2) . . ?
C01S C01T C032 108.1(2) . . ?
C020 C01T C016 106.5(2) . . ?
C020 C01T C01S 100.3(2) . . ?
C020 C01T C032 110.5(2) . . ?
C03J C01U C01Z 120.2(3) . . ?
C04H C01U C01Z 119.5(3) . . ?
C04H C01U C03J 120.3(3) . . ?
C5 C6 C1 119.5(3) . . ?
C02Y C01W C031 120.8(3) . . ?
C19 C24 N4 120.0(2) . . ?
C23 C24 N4 120.6(2) . . ?
C23 C24 C19 119.3(3) . . ?
C11 C10 C9 117.3(3) . . ?
N00E C01Z C01U 117.5(3) . . ?
N00G C01Z N00E 124.4(2) . . ?
N00G C01Z C01U 118.0(2) . . ?
C01R C020 C01T 123.6(3) . . ?
C01R C020 C02R 123.3(3) . . ?
C02R C020 C01T 113.0(2) . . ?
N008 C021 C022 116.6(2) . . ?
N00B C021 N008 125.2(2) . . ?
N00B C021 C022 118.2(2) . . ?
C024 C022 C021 119.4(2) . . ?
C024 C022 C02M 119.6(3) . . ?
C02M C022 C021 121.0(2) . . ?
C031 C023 N00D 119.5(3) . . ?
C041 C023 N00D 119.3(3) . . ?
C041 C023 C031 121.1(3) . . ?
C02S C024 C022 120.4(3) . . ?
C02V C025 C042 123.9(3) . . ?
C02V C025 C043 123.5(3) . . ?
C043 C025 C042 112.5(3) . . ?
C23 C22 C21 119.9(3) . . ?
C01F C027 C046 120.3(3) . . ?
C01R C028 C03R 119.1(3) . . ?
C00J C029 C01D 100.5(2) . . ?
C00J C029 C01L 106.3(2) . . ?
C00J C029 C03K 109.8(2) . . ?
C01D C029 C03K 109.0(2) . . ?
C01L C029 C01D 121.2(2) . . ?
C01L C029 C03K 109.3(2) . . ?
C12 C11 C01B 106.7(2) . . ?
C12 C11 C10 119.6(3) . . ?
C10 C11 C01B 133.7(3) . . ?
C02E C02B C01P 120.6(3) . . ?
C22 C21 C20 119.9(3) . . ?
C00R C02D C00X 120.5(2) . . ?
C02B C02E C02P 120.6(3) . . ?
C047 C02F C00I 120.3(3) . . ?
C29 C28 C27 120.5(3) . . ?
C29 C28 C33 119.3(3) . . ?
C33 C28 C27 120.2(3) . . ?
C36 C35 C34 120.7(2) . . ?
C36 C35 C40 119.4(3) . . ?
C40 C35 C34 119.9(3) . . ?
C8 C9 C10 122.7(3) . . ?
C02W C02J C00R 119.9(3) . . ?
C01H C02K C02T 120.5(3) . . ?
C017 C02L C011 117.1(3) . . ?
C03I C02M C022 119.6(3) . . ?
C03Y C02N C04B 120.6(3) . . ?
C03M C02O C012 120.3(3) . . ?
C01D C02P C02E 119.3(3) . . ?
C020 C02R C01A 107.0(2) . . ?
C020 C02R C03D 119.5(3) . . ?
C03D C02R C01A 133.4(3) . . ?
C024 C02S C00S 119.7(3) . . ?
C01O C02T C02K 119.2(3) . . ?
C03H C02U C00O 120.5(3) . . ?
C03H C02U C03W 119.8(3) . . ?
C03W C02U C00O 119.7(3) . . ?
C025 C02V N00D 116.0(3) . . ?
C025 C02V C039 117.8(3) . . ?
C039 C02V N00D 126.1(3) . . ?
C00V C02W C02J 120.0(3) . . ?
C2 C3 C4 120.0(3) . . ?
C01W C02Y C030 119.8(2) . . ?
C01W C02Y C03G 119.7(3) . . ?
C03G C02Y C030 120.4(3) . . ?
C01S C02Z C03V 119.0(3) . . ?
N00E C030 N00F 125.1(3) . . ?
N00E C030 C02Y 117.1(3) . . ?
N00F C030 C02Y 117.7(2) . . ?
C01W C031 C023 118.9(3) . . ?
C01G C033 C042 117.2(3) . . ?
C03Z C033 C01G 118.5(3) . . ?
C03Z C033 C042 124.3(3) . . ?
C04F C034 C012 120.5(3) . . ?
C04B C035 C016 121.6(3) . . ?
C045 C036 C03J 120.0(3) . . ?
C03N C037 C01A 118.7(3) . . ?
C28 C29 C30 120.4(3) . . ?
C02V C039 C04I 118.9(3) . . ?
C019 C03A C044 119.9(3) . . ?
C04E C03B C042 109.0(3) . . ?
C04G C03B C042 130.2(3) . . ?
C04G C03B C04E 120.3(3) . . ?
C17 C16 C15 120.8(3) . . ?
C03R C03D C02R 117.4(3) . . ?
C04J C03E C01M 120.5(3) . . ?
C04Q C03E C01M 120.5(3) . . ?
C04Q C03E C04J 119.0(3) . . ?
C14 C15 C16 119.2(3) . . ?
C041 C03G C02Y 119.5(3) . . ?
C02U C03H C03Q 120.4(3) . . ?
C00S C03I C02M 120.4(3) . . ?
C01U C03J C036 120.0(3) . . ?
C32 C33 C28 120.0(3) . . ?
C02O C03M C03T 120.5(3) . . ?
C03V C03N C037 121.2(3) . . ?
C04R C03O C01G 120.6(3) . . ?
C35 C36 C37 120.2(3) . . ?
C04O C03Q C03H 119.8(3) . . ?
C03D C03R C028 122.7(3) . . ?
C03X C03S C040 120.4(3) . . ?
C03M C03T C04F 119.7(3) . . ?
C01B C18 C17 118.7(3) . . ?
C03N C03V C02Z 120.4(3) . . ?
C04V C03W C02U 119.5(3) . . ?
C03S C03X C044 120.5(3) . . ?
C02N C03Y C01N 120.9(3) . . ?
C04W C03Z C033 121.8(3) . . ?
C03S C040 C019 119.6(3) . . ?
C023 C041 C03G 120.0(3) . . ?
C025 C042 C033 106.3(2) . . ?
C025 C042 C03B 101.6(3) . . ?
C025 C042 C049 109.6(3) . . ?
C033 C042 C03B 122.2(3) . . ?
C033 C042 C049 108.5(3) . . ?
C03B C042 C049 108.1(2) . . ?
C025 C043 C04E 106.7(3) . . ?
C04U C043 C025 119.1(3) . . ?
C04U C043 C04E 134.1(3) . . ?
C03X C044 C03A 119.7(3) . . ?
C04K C045 C036 119.7(3) . . ?
C047 C046 C027 119.6(3) . . ?
C02F C047 C046 120.3(3) . . ?
C39 C40 C35 119.7(3) . . ?
C38 C37 C36 120.2(3) . . ?
C02N C04B C035 119.0(3) . . ?
C16 C17 C18 120.8(3) . . ?
C39 C38 C37 119.5(3) . . ?
C03B C04E C043 109.1(3) . . ?
C04S C04E C03B 120.0(3) . . ?
C04S C04E C043 130.8(3) . . ?
C034 C04F C03T 120.3(3) . . ?
C03B C04G C04N 119.8(4) . . ?
C01U C04H C04K 119.5(3) . . ?
C04U C04I C039 122.3(3) . . ?
C04Z C04J C03E 120.6(3) . . ?
C045 C04K C04H 120.5(3) . . ?
C33 C32 C31 120.2(3) . . ?
C38 C39 C40 120.9(3) . . ?
C04X C04N C04G 120.0(4) . . ?
C04V C04O C03Q 120.3(3) . . ?
C31 C30 C29 119.9(3) . . ?
C04Y C04Q C03E 120.1(3) . . ?
C03O C04R C04W 120.6(3) . . ?
C04E C04S C04X 118.3(4) . . ?
C30 C31 C32 120.2(3) . . ?
C043 C04U C04I 118.1(3) . . ?
C04O C04V C03W 120.3(3) . . ?
C04R C04W C03Z 119.3(3) . . ?
C04N C04X C04S 121.4(3) . . ?
C04Q C04Y C050 120.7(3) . . ?
C04J C04Z C050 119.9(4) . . ?
C04Y C050 C04Z 119.7(3) . . ?

loop_
_geom_bond_atom_site_label_1
_geom_bond_atom_site_label_2
_geom_bond_distance
_geom_bond_site_symmetry_2
_geom_bond_publ_flag
N2 C26 1.331(4) . ?
N2 C27 1.348(3) . ?
N3 C26 1.342(3) . ?
N3 C34 1.348(3) . ?
N003 C00P 1.338(3) . ?
N003 C00U 1.341(3) . ?
N004 C00M 1.406(3) . ?
N004 C00V 1.436(3) . ?
N004 C00W 1.427(4) . ?
N005 C00P 1.337(3) . ?
N005 C015 1.344(3) . ?
N4 C7 1.410(4) . ?
N4 C1 1.440(3) . ?
N4 C24 1.427(4) . ?
N007 C00N 1.340(4) . ?
N007 C00O 1.340(4) . ?
N008 C00O 1.342(4) . ?
N008 C021 1.343(3) . ?
N1 C34 1.334(4) . ?
N1 C27 1.337(4) . ?
N00A C00S 1.440(3) . ?
N00A C01N 1.421(4) . ?
N00A C01R 1.410(4) . ?
N00B C00N 1.339(4) . ?
N00B C021 1.336(4) . ?
N00C C00U 1.339(4) . ?
N00C C015 1.328(4) . ?
N00D C01G 1.424(4) . ?
N00D C023 1.443(4) . ?
N00D C02V 1.410(4) . ?
N00E C01Z 1.349(4) . ?
N00E C030 1.336(4) . ?
N00F C01M 1.338(4) . ?
N00F C030 1.339(4) . ?
N00G C01M 1.343(4) . ?
N00G C01Z 1.334(4) . ?
C26 C4 1.486(4) . ?
C00I C00N 1.479(4) . ?
C00I C01F 1.395(4) . ?
C00I C02F 1.398(4) . ?
C00J C00M 1.389(4) . ?
C00J C017 1.384(4) . ?
C00J C029 1.491(4) . ?
C34 C35 1.483(4) . ?
C19 C13 1.512(4) . ?
C19 C20 1.386(4) . ?
C19 C24 1.417(4) . ?
C00M C01C 1.395(4) . ?
C00O C02U 1.482(4) . ?
C00P C00R 1.485(3) . ?
C27 C28 1.473(4) . ?
C00R C02D 1.387(4) . ?
C00R C02J 1.399(4) . ?
C00S C02S 1.390(4) . ?
C00S C03I 1.380(4) . ?
C14 C13 1.526(4) . ?
C14 C01B 1.415(4) . ?
C14 C15 1.383(4) . ?
C00U C012 1.474(4) . ?
C00V C00X 1.390(4) . ?
C00V C02W 1.383(4) . ?
C00W C01H 1.393(4) . ?
C00W C01L 1.419(4) . ?
C00X C02D 1.388(4) . ?
C4 C5 1.390(4) . ?
C4 C3 1.399(4) . ?
C13 C12 1.499(4) . ?
C13 C25 1.551(4) . ?
C12 C7 1.381(4) . ?
C12 C11 1.384(4) . ?
C011 C01C 1.397(4) . ?
C011 C02L 1.398(4) . ?
C012 C02O 1.401(4) . ?
C012 C034 1.392(4) . ?
C7 C8 1.403(4) . ?
C8 C9 1.390(4) . ?
C015 C019 1.485(4) . ?
C016 C01N 1.414(4) . ?
C016 C01T 1.513(4) . ?
C016 C035 1.396(4) . ?
C017 C01K 1.479(4) . ?
C017 C02L 1.391(4) . ?
C20 C21 1.389(4) . ?
C019 C03A 1.385(4) . ?
C019 C040 1.394(4) . ?
C01A C01S 1.405(4) . ?
C01A C02R 1.466(4) . ?
C01A C037 1.394(4) . ?
C01B C11 1.479(4) . ?
C01B C18 1.391(4) . ?
C01D C01K 1.407(4) . ?
C01D C029 1.525(4) . ?
C01D C02P 1.386(4) . ?
C23 C24 1.398(4) . ?
C23 C22 1.385(4) . ?
C01F C027 1.381(4) . ?
C01G C033 1.414(4) . ?
C01G C03O 1.399(4) . ?
C01H C02K 1.385(4) . ?
C1 C2 1.385(4) . ?
C1 C6 1.392(4) . ?
C5 C6 1.384(4) . ?
C01K C01P 1.389(4) . ?
C01L C01O 1.386(4) . ?
C01L C029 1.518(4) . ?
C01M C03E 1.471(4) . ?
C01N C03Y 1.397(4) . ?
C01O C02T 1.384(4) . ?
C01P C02B 1.394(4) . ?
C2 C3 1.392(4) . ?
C01R C020 1.376(4) . ?
C01R C028 1.398(4) . ?
C01S C01T 1.530(4) . ?
C01S C02Z 1.389(4) . ?
C01T C020 1.499(4) . ?
C01T C032 1.554(4) . ?
C01U C01Z 1.485(4) . ?
C01U C03J 1.384(4) . ?
C01U C04H 1.384(4) . ?
C01W C02Y 1.380(4) . ?
C01W C031 1.390(4) . ?
C10 C11 1.391(4) . ?
C10 C9 1.397(4) . ?
C020 C02R 1.386(4) . ?
C021 C022 1.482(4) . ?
C022 C024 1.392(4) . ?
C022 C02M 1.397(4) . ?
C023 C031 1.391(4) . ?
C023 C041 1.371(4) . ?
C024 C02S 1.386(4) . ?
C025 C02V 1.378(4) . ?
C025 C042 1.496(4) . ?
C025 C043 1.388(4) . ?
C22 C21 1.387(4) . ?
C027 C046 1.395(4) . ?
C028 C03R 1.400(4) . ?
C029 C03K 1.552(4) . ?
C02B C02E 1.382(4) . ?
C02E C02P 1.394(4) . ?
C02F C047 1.379(4) . ?
C28 C29 1.385(4) . ?
C28 C33 1.399(4) . ?
C35 C36 1.383(4) . ?
C35 C40 1.395(4) . ?
C02J C02W 1.390(4) . ?
C02K C02T 1.391(4) . ?
C02M C03I 1.393(4) . ?
C02N C03Y 1.382(4) . ?
C02N C04B 1.387(5) . ?
C02O C03M 1.377(4) . ?
C02R C03D 1.394(4) . ?
C02U C03H 1.388(4) . ?
C02U C03W 1.395(4) . ?
C02V C039 1.392(4) . ?
C02Y C030 1.480(4) . ?
C02Y C03G 1.400(4) . ?
C02Z C03V 1.398(4) . ?
C033 C03Z 1.391(4) . ?
C033 C042 1.511(4) . ?
C034 C04F 1.378(4) . ?
C035 C04B 1.391(4) . ?
C036 C03J 1.389(4) . ?
C036 C045 1.388(5) . ?
C037 C03N 1.386(4) . ?
C29 C30 1.389(4) . ?
C039 C04I 1.403(5) . ?
C03A C044 1.396(4) . ?
C03B C042 1.521(4) . ?
C03B C04E 1.407(5) . ?
C03B C04G 1.379(5) . ?
C16 C15 1.394(4) . ?
C16 C17 1.382(5) . ?
C03D C03R 1.393(4) . ?
C03E C04J 1.394(5) . ?
C03E C04Q 1.391(4) . ?
C03G C041 1.394(4) . ?
C03H C03Q 1.391(4) . ?
C33 C32 1.382(5) . ?
C03M C03T 1.381(5) . ?
C03N C03V 1.382(5) . ?
C03O C04R 1.380(5) . ?
C36 C37 1.389(4) . ?
C03Q C04O 1.382(5) . ?
C03S C03X 1.370(5) . ?
C03S C040 1.391(4) . ?
C03T C04F 1.385(5) . ?
C18 C17 1.395(5) . ?
C03W C04V 1.394(4) . ?
C03X C044 1.385(5) . ?
C03Z C04W 1.381(5) . ?
C042 C049 1.561(4) . ?
C043 C04E 1.476(5) . ?
C043 C04U 1.380(5) . ?
C045 C04K 1.383(5) . ?
C046 C047 1.387(4) . ?
C40 C39 1.387(4) . ?
C37 C38 1.388(5) . ?
C38 C39 1.371(5) . ?
C04E C04S 1.397(5) . ?
C04G C04N 1.397(5) . ?
C04H C04K 1.393(4) . ?
C04I C04U 1.397(5) . ?
C04J C04Z 1.380(5) . ?
C32 C31 1.383(5) . ?
C04N C04X 1.371(6) . ?
C04O C04V 1.382(5) . ?
C30 C31 1.382(5) . ?
C04Q C04Y 1.375(5) . ?
C04R C04W 1.381(5) . ?
C04S C04X 1.406(5) . ?
C04Y C050 1.382(6) . ?
C04Z C050 1.384(6) . ?
